data_2000808
loop_
_publ_author_name
'Mereiter, K.'
'Preisinger, A.'

_publ_section_title
;
 Structure of Ba~3~(AsS~4~)~2~.7H~2~O at 125 K
;
_journal_issue 6
_journal_name_full 'Acta Crystallographica Section C'
_journal_page_first 984
_journal_page_last 987
_journal_paper_doi 10.1107/S0108270191013938
_journal_volume 48
_journal_year 1992
_chemical_formula_sum 'As2 Ba3 H14 O7 S8'
_chemical_formula_weight 944.45
_space_group_IT_number 14
_space_group_name_Hall '-P 2yn'
_space_group_name_H-M_alt 'P 1 21/n 1'
_symmetry_cell_setting monoclinic
_symmetry_space_group_name_H-M 'P 1 21/n 1'
_cell_angle_alpha 90
_cell_angle_beta 97.990(10)
_cell_angle_gamma 90
_cell_formula_units_Z 4
_cell_length_a 12.450(2)
_cell_length_b 12.727(3)
_cell_length_c 12.694(2)
_cell_volume 1991.9(7)
_diffrn_radiation_type Mo
_diffrn_radiation_wavelength .71069
_exptl_absorpt_coefficient_mu 9.99
_exptl_crystal_density_diffrn 3.149
_exptl_crystal_F_000 1728
_cod_data_source_file se0081.cif
_cod_data_source_block se0081a
_cod_original_cell_volume 1991.8(8)
_cod_original_sg_symbol_H-M 'P 21/n'
_cod_database_code 2000808

loop_
_space_group_symop_id
_space_group_symop_operation_xyz
1 x,y,z
2 -x+1/2,y+1/2,-z+1/2
3 -x,-y,-z
4 x+1/2,-y+1/2,z+1/2

loop_
_atom_site_label
_atom_site_fract_x
_atom_site_fract_y
_atom_site_fract_z
Ba(1) .165830(10) .262660(10) .123410(10)
Ba(2) .241120(10) .118770(10) .567180(10)
Ba(3) .290400(10) .477370(10) .595830(10)
As(1) .39980(2) .24553(2) .86310(2)
As(2) .41205(2) .25821(2) .37519(2)
S(1) .22868(5) .23960(5) .87542(5)
S(2) .42202(5) .26982(5) .69829(5)
S(3) .46710(5) .09491(5) .91701(5)
S(4) .47909(5) .37480(5) .95437(5)
S(5) .24158(5) .28241(5) .38240(5)
S(6) .43610(5) .25704(5) .21012(5)
S(7) .47025(5) .11722(5) .45913(5)
S(8) .49240(5) .39172(5) .45882(5)
O(1) .12486(16) .05739(17) .23324(17)
O(2) .11547(16) .45101(16) .22192(16)
O(3) .21704(16) -.04919(17) .42256(16)
O(4) .21560(16) .56861(16) .40498(15)
O(5) .10036(16) .05101(16) .71171(16)
O(6) .17508(17) .47125(17) .78448(17)
O(7) .14144(16) .31189(17) .60398(16)
H(1) .0972 .0064 .1807
H(2) .0643 .0944 .2547
H(3) .0836 .5046 .1743
H(4) .0630 .4306 .2668
H(5) .1522 -.0836 .4373
H(6) .1991 -.0080 .3592
H(7) .1479 .6009 .4146
H(8) .2040 .5275 .3410
H(9) .0681 -.0044 .6666
H(10) .0445 .1006 .7214
H(11) .1074 .4942 .7458
H(12) .1642 .4028 .8130
H(13) .0916 .3230 .5401
H(14) .0999 .2982 .6609

loop_
_geom_bond_atom_site_label_1
_geom_bond_atom_site_label_2
_geom_bond_distance
Ba(1) S(5) 3.3010(10)
Ba(1) S(6) 3.3930(10)
Ba(1) O(1) 3.038(2)
Ba(1) O(2) 2.814(2)
Ba(2) S(2) 3.2400(10)
Ba(2) S(5) 3.1370(10)
Ba(2) S(7) 3.3330(10)
Ba(2) O(3) 2.807(2)
Ba(2) O(5) 2.842(2)
Ba(2) O(7) 2.821(2)
Ba(3) S(2) 3.2810(10)
Ba(3) S(5) 3.6620(10)
Ba(3) S(8) 3.4280(10)
Ba(3) O(4) 2.731(2)
Ba(3) O(6) 2.959(2)
Ba(3) O(7) 2.818(2)
As(1) S(1) 2.1590(10)
As(1) S(2) 2.1700(10)
As(1) S(3) 2.1650(10)
As(1) S(4) 2.1690(10)
As(2) S(5) 2.1590(10)
As(2) S(6) 2.1580(10)
As(2) S(7) 2.1600(10)
As(2) S(8) 2.1720(10)
